data_7720379
loop_
_publ_author_name
'Mittag, Simon M.'
'Klopf, Jonas'
'Virovets, Alexander V.'
'Peresypkina, Eugenia'
'Lerner, Hans-Wolfram'
'Helten, Holger'
'Wagner, Matthias'

_publ_section_title
;
 Fraternal twins: B<sub>2</sub>O<sub>2</sub>- or
 B<sub>2</sub>N<sub>2</sub>-doped polycyclic &#x3c0; systems and their
 formation mechanism <i>via</i> regiodivergent Au- <i>versus</i>
 amine-catalyzed cyclizations.
;
_journal_issue 14
_journal_name_full 'Dalton transactions (Cambridge, England : 2003)'
_journal_page_first 5553
_journal_page_last 5564
_journal_paper_doi 10.1039/d6dt00412a
_journal_volume 55
_journal_year 2026
_chemical_formula_moiety 'C42 H36 B2 O2'
_chemical_formula_sum 'C42 H36 B2 O2'
_chemical_formula_weight 594.33
_space_group_crystal_system trigonal
_space_group_IT_number 148
_space_group_name_Hall '-R 3'
_space_group_name_H-M_alt 'R -3 :H'
_atom_sites_solution_hydrogens geom
_atom_sites_solution_primary dual
_atom_sites_solution_secondary difmap
_audit_creation_method SHELXL-2019/3
_audit_update_record
;
2026-01-15 deposited with the CCDC.	2026-02-27 downloaded from the CCDC.
;
_cell_angle_alpha 90
_cell_angle_beta 90
_cell_angle_gamma 120
_cell_formula_units_Z 9
_cell_length_a 34.3669(6)
_cell_length_b 34.3669(6)
_cell_length_c 7.3231(3)
_cell_measurement_reflns_used 17825
_cell_measurement_temperature 110(2)
_cell_measurement_theta_max 24.8170
_cell_measurement_theta_min 1.6390
_cell_volume 7490.4(4)
_computing_cell_refinement 'CrysAlisPro 1.171.43.144a (Rigaku OD, 2024)'
_computing_data_collection 'P24 beamline local software'
_computing_data_reduction 'CrysAlisPro 1.171.43.144a (Rigaku OD, 2024)'
_computing_publication_material 'IUCr PublCIF online service'
_computing_structure_refinement 'SHELXL-2019/3 (Sheldrick, 2019)'
_computing_structure_solution 'SHELXT (G. M. Sheldrick, 2015)'
_diffrn_ambient_temperature 110(2)
_diffrn_detector 'X-Spectrum Lambda 7.5M CdTe photon-counting detector'
_diffrn_detector_area_resol_mean 18.2
_diffrn_measured_fraction_theta_full 0.998
_diffrn_measured_fraction_theta_max 0.998
_diffrn_measurement_device 'DESY Petra3 P24 beamline, Huber diffractometer, Lambda 7.5M CdTe'
_diffrn_measurement_method '\f scans'
_diffrn_radiation_probe x-ray
_diffrn_radiation_type synchrotron
_diffrn_radiation_wavelength 0.500
_diffrn_reflns_av_R_equivalents 0.0966
_diffrn_reflns_av_unetI/netI 0.0352
_diffrn_reflns_Laue_measured_fraction_full 0.998
_diffrn_reflns_Laue_measured_fraction_max 0.998
_diffrn_reflns_limit_h_max 42
_diffrn_reflns_limit_h_min -42
_diffrn_reflns_limit_k_max 42
_diffrn_reflns_limit_k_min -42
_diffrn_reflns_limit_l_max 9
_diffrn_reflns_limit_l_min -9
_diffrn_reflns_number 42271
_diffrn_reflns_point_group_measured_fraction_full 0.998
_diffrn_reflns_point_group_measured_fraction_max 0.998
_diffrn_reflns_theta_full 17.458
_diffrn_reflns_theta_max 18.197
_diffrn_reflns_theta_min 1.667
_diffrn_source synchrotron
_exptl_absorpt_coefficient_mu 0.038
_exptl_absorpt_correction_T_max 1.00000
_exptl_absorpt_correction_T_min 0.77269
_exptl_absorpt_correction_type multi-scan
_exptl_absorpt_process_details
;
CrysAlisPro 1.171.43.144a (Rigaku Oxford Diffraction, 2024)
Empirical absorption correction using spherical harmonics,
implemented in SCALE3 ABSPACK scaling algorithm.
;
_exptl_crystal_colour colourless
_exptl_crystal_density_diffrn 1.186
_exptl_crystal_description plate
_exptl_crystal_F_000 2826
_exptl_crystal_size_max 0.080
_exptl_crystal_size_mid 0.060
_exptl_crystal_size_min 0.010
_refine_diff_density_max 0.253
_refine_diff_density_min -0.201
_refine_diff_density_rms 0.045
_refine_ls_extinction_coef 0.0014(4)
_refine_ls_extinction_expression Fc^*^=kFc[1+0.001xFc^2^\l^3^/sin(2\q)]^-1/4^
_refine_ls_extinction_method 'SHELXL-2019/2 (Sheldrick 2019)'
_refine_ls_goodness_of_fit_ref 1.058
_refine_ls_hydrogen_treatment constr
_refine_ls_matrix_type full
_refine_ls_number_parameters 212
_refine_ls_number_reflns 3388
_refine_ls_number_restraints 0
_refine_ls_restrained_S_all 1.058
_refine_ls_R_factor_all 0.0697
_refine_ls_R_factor_gt 0.0538
_refine_ls_shift/su_max 0.001
_refine_ls_shift/su_mean 0.000
_refine_ls_structure_factor_coef Fsqd
_refine_ls_weighting_details 'w=1/[\s^2^(Fo^2^)+(0.0815P)^2^+5.1177P] where P=(Fo^2^+2Fc^2^)/3'
_refine_ls_weighting_scheme calc
_refine_ls_wR_factor_gt 0.1430
_refine_ls_wR_factor_ref 0.1538
_reflns_Friedel_coverage 0.000
_reflns_number_gt 2620
_reflns_number_total 3388
_reflns_threshold_expression 'I > 2\s(I)'
_cod_data_source_file d6dt00412a2.cif
_cod_data_source_block B2O2SI_sm262-P24
_cod_depositor_comments 'Adding full bibliography for 7720366--7720383.cif.'
_cod_database_code 7720379
_shelx_shelxl_version_number 2019/3
_shelx_space_group_comment
;
The symmetry employed for this shelxl refinement is uniquely defined
by the following loop, which should always be used as a source of
symmetry information in preference to the above space-group names.
They are only intended as comments.
;
_shelx_estimated_absorpt_t_min 0.997
_shelx_estimated_absorpt_t_max 1.000

loop_
_space_group_symop_operation_xyz
'x, y, z'
'-y, x-y, z'
'-x+y, -x, z'
'x+2/3, y+1/3, z+1/3'
'-y+2/3, x-y+1/3, z+1/3'
'-x+y+2/3, -x+1/3, z+1/3'
'x+1/3, y+2/3, z+2/3'
'-y+1/3, x-y+2/3, z+2/3'
'-x+y+1/3, -x+2/3, z+2/3'
'-x, -y, -z'
'y, -x+y, -z'
'x-y, x, -z'
'-x+2/3, -y+1/3, -z+1/3'
'y+2/3, -x+y+1/3, -z+1/3'
'x-y+2/3, x+1/3, -z+1/3'
'-x+1/3, -y+2/3, -z+2/3'
'y+1/3, -x+y+2/3, -z+2/3'
'x-y+1/3, x+2/3, -z+2/3'

loop_
_atom_site_label
_atom_site_type_symbol
_atom_site_fract_x
_atom_site_fract_y
_atom_site_fract_z
_atom_site_U_iso_or_equiv
_atom_site_adp_type
_atom_site_occupancy
_atom_site_site_symmetry_order
_atom_site_calc_flag
_atom_site_refinement_flags_posn
_atom_site_refinement_flags_adp
_atom_site_refinement_flags_occupancy
_atom_site_disorder_assembly
_atom_site_disorder_group
B1 B 0.09181(6) 0.51322(6) 0.5810(3) 0.0328(4) Uani 1 1 d . . . . .
O1 O 0.05587(4) 0.52052(4) 0.58238(17) 0.0351(3) Uani 1 1 d . . . . .
C1 C 0.01647(5) 0.49278(5) 0.4893(2) 0.0345(4) Uani 1 1 d . . . . .
C2 C 0.01039(5) 0.45680(5) 0.3953(2) 0.0353(4) Uani 1 1 d . . . . .
H2 H -0.017338 0.438934 0.333805 0.042 Uiso 1 1 calc R U . . .
C11 C 0.08674(5) 0.47224(5) 0.4753(2) 0.0328(4) Uani 1 1 d . . . . .
C12 C 0.04458(5) 0.44424(5) 0.3843(2) 0.0340(4) Uani 1 1 d . . . . .
C13 C 0.03779(6) 0.40655(6) 0.2899(2) 0.0375(4) Uani 1 1 d . . . . .
H13 H 0.009697 0.388028 0.232064 0.045 Uiso 1 1 calc R U . . .
C14 C 0.07158(6) 0.39506(5) 0.2779(2) 0.0360(4) Uani 1 1 d . . . . .
C15 C 0.11396(6) 0.42317(5) 0.3654(2) 0.0355(4) Uani 1 1 d . . . . .
C16 C 0.12020(5) 0.46131(5) 0.4626(2) 0.0350(4) Uani 1 1 d . . . . .
H16 H 0.148190 0.479975 0.521004 0.042 Uiso 1 1 calc R U . . .
C21 C 0.06531(6) 0.35614(6) 0.1834(3) 0.0428(4) Uani 1 1 d . . . . .
H21 H 0.037406 0.337011 0.125290 0.051 Uiso 1 1 calc R U . . .
C22 C 0.09877(7) 0.34603(6) 0.1753(3) 0.0460(5) Uani 1 1 d . . . . .
H22 H 0.093767 0.319629 0.113401 0.055 Uiso 1 1 calc R U . . .
C23 C 0.14080(7) 0.37418(6) 0.2575(3) 0.0466(5) Uani 1 1 d . . . . .
H23 H 0.164012 0.366910 0.248394 0.056 Uiso 1 1 calc R U . . .
C24 C 0.14837(6) 0.41180(6) 0.3501(3) 0.0414(4) Uani 1 1 d . . . . .
H24 H 0.176839 0.430557 0.404798 0.050 Uiso 1 1 calc R U . . .
C31 C 0.13479(5) 0.54914(5) 0.6859(2) 0.0314(4) Uani 1 1 d . . . . .
C32 C 0.16254(5) 0.59094(5) 0.6021(2) 0.0345(4) Uani 1 1 d . . . . .
C33 C 0.20028(5) 0.62367(5) 0.6945(3) 0.0368(4) Uani 1 1 d . . . . .
H33 H 0.218991 0.651748 0.636765 0.044 Uiso 1 1 calc R U . . .
C34 C 0.21113(6) 0.61627(5) 0.8677(3) 0.0379(4) Uani 1 1 d . . . . .
C35 C 0.18324(5) 0.57502(6) 0.9506(2) 0.0367(4) Uani 1 1 d . . . . .
H35 H 0.190196 0.569609 1.070156 0.044 Uiso 1 1 calc R U . . .
C36 C 0.14534(5) 0.54146(5) 0.8622(2) 0.0339(4) Uani 1 1 d . . . . .
C37 C 0.15079(6) 0.60051(6) 0.4154(3) 0.0442(5) Uani 1 1 d . . . . .
H37A H 0.141278 0.574200 0.336826 0.066 Uiso 1 1 calc R U . . .
H37B H 0.177163 0.626405 0.361947 0.066 Uiso 1 1 calc R U . . .
H37C H 0.126270 0.607153 0.426196 0.066 Uiso 1 1 calc R U . . .
C38 C 0.25257(6) 0.65178(6) 0.9643(3) 0.0509(5) Uani 1 1 d . . . . .
H38A H 0.278818 0.650016 0.923747 0.076 Uiso 1 1 calc R U . . .
H38B H 0.248830 0.646818 1.096481 0.076 Uiso 1 1 calc R U . . .
H38C H 0.256963 0.681562 0.935428 0.076 Uiso 1 1 calc R U . . .
C39 C 0.11512(6) 0.49766(6) 0.9598(3) 0.0443(5) Uani 1 1 d . . . . .
H39A H 0.086634 0.496108 0.990796 0.066 Uiso 1 1 calc R U . . .
H39B H 0.129874 0.496102 1.071870 0.066 Uiso 1 1 calc R U . . .
H39C H 0.109294 0.472426 0.879999 0.066 Uiso 1 1 calc R U . . .

loop_
_atom_site_aniso_label
_atom_site_aniso_U_11
_atom_site_aniso_U_22
_atom_site_aniso_U_33
_atom_site_aniso_U_23
_atom_site_aniso_U_13
_atom_site_aniso_U_12
B1 0.0268(9) 0.0283(9) 0.0430(10) 0.0046(7) 0.0014(7) 0.0136(7)
O1 0.0253(6) 0.0283(6) 0.0515(7) -0.0026(5) -0.0044(5) 0.0133(5)
C1 0.0237(8) 0.0291(8) 0.0486(10) 0.0016(7) -0.0038(6) 0.0116(7)
C2 0.0262(8) 0.0301(8) 0.0480(10) 0.0002(7) -0.0042(7) 0.0130(7)
C11 0.0270(8) 0.0268(8) 0.0428(9) 0.0021(6) -0.0002(6) 0.0122(7)
C12 0.0278(8) 0.0292(8) 0.0431(9) 0.0018(7) -0.0003(7) 0.0130(7)
C13 0.0303(8) 0.0303(8) 0.0481(10) -0.0025(7) -0.0042(7) 0.0123(7)
C14 0.0368(9) 0.0292(8) 0.0421(9) 0.0026(7) 0.0011(7) 0.0165(7)
C15 0.0331(9) 0.0300(8) 0.0441(9) 0.0031(7) 0.0009(7) 0.0164(7)
C16 0.0289(8) 0.0306(8) 0.0451(9) 0.0008(7) -0.0022(7) 0.0145(7)
C21 0.0453(10) 0.0335(9) 0.0487(11) -0.0028(8) -0.0004(8) 0.0190(8)
C22 0.0564(12) 0.0382(10) 0.0498(11) -0.0028(8) 0.0046(9) 0.0284(9)
C23 0.0495(11) 0.0468(11) 0.0557(11) 0.0024(9) 0.0054(9) 0.0332(10)
C24 0.0379(9) 0.0412(10) 0.0505(11) 0.0031(8) 0.0009(8) 0.0237(8)
C31 0.0247(8) 0.0265(8) 0.0449(9) -0.0024(6) -0.0005(6) 0.0143(7)
C32 0.0291(8) 0.0278(8) 0.0495(10) -0.0025(7) -0.0004(7) 0.0164(7)
C33 0.0288(8) 0.0236(8) 0.0574(11) -0.0016(7) 0.0007(7) 0.0127(7)
C34 0.0304(9) 0.0286(8) 0.0576(11) -0.0077(7) -0.0068(7) 0.0169(7)
C35 0.0327(9) 0.0342(9) 0.0480(10) -0.0045(7) -0.0052(7) 0.0203(7)
C36 0.0274(8) 0.0295(8) 0.0472(10) -0.0004(7) 0.0007(7) 0.0161(7)
C37 0.0428(10) 0.0327(9) 0.0497(11) 0.0032(7) -0.0025(8) 0.0134(8)
C38 0.0424(11) 0.0332(10) 0.0718(14) -0.0106(9) -0.0150(9) 0.0148(8)
C39 0.0366(10) 0.0383(10) 0.0520(11) 0.0068(8) -0.0005(8) 0.0143(8)

loop_
_atom_type_symbol
_atom_type_description
_atom_type_scat_dispersion_real
_atom_type_scat_dispersion_imag
_atom_type_scat_source
C C 0.0007 0.0007 'International Tables Vol C Tables 4.2.6.8 and 6.1.1.4'
H H 0.0000 0.0000 'International Tables Vol C Tables 4.2.6.8 and 6.1.1.4'
B B 0.0003 0.0003 'International Tables Vol C Tables 4.2.6.8 and 6.1.1.4'
O O 0.0040 0.0028 'International Tables Vol C Tables 4.2.6.8 and 6.1.1.4'

loop_
_geom_angle_atom_site_label_1
_geom_angle_atom_site_label_2
_geom_angle_atom_site_label_3
_geom_angle
_geom_angle_site_symmetry_1
_geom_angle_site_symmetry_3
_geom_angle_publ_flag
O1 B1 C11 117.96(15) . . ?
O1 B1 C31 115.40(14) . . ?
C11 B1 C31 126.62(14) . . ?
B1 O1 C1 121.87(13) . . ?
C2 C1 O1 122.50(14) . . ?
C2 C1 C1 125.64(19) . 10_566 ?
O1 C1 C1 111.85(18) . 10_566 ?
C1 C2 C12 122.09(15) . . ?
C1 C2 H2 119.0 . . ?
C12 C2 H2 119.0 . . ?
C16 C11 C12 118.95(15) . . ?
C16 C11 B1 123.68(15) . . ?
C12 C11 B1 117.37(14) . . ?
C13 C12 C11 119.96(15) . . ?
C13 C12 C2 121.86(15) . . ?
C11 C12 C2 118.18(15) . . ?
C12 C13 C14 121.33(16) . . ?
C12 C13 H13 119.3 . . ?
C14 C13 H13 119.3 . . ?
C13 C14 C21 122.49(16) . . ?
C13 C14 C15 119.11(15) . . ?
C21 C14 C15 118.40(15) . . ?
C16 C15 C24 122.25(16) . . ?
C16 C15 C14 118.86(15) . . ?
C24 C15 C14 118.89(15) . . ?
C11 C16 C15 121.78(16) . . ?
C11 C16 H16 119.1 . . ?
C15 C16 H16 119.1 . . ?
C22 C21 C14 120.77(17) . . ?
C22 C21 H21 119.6 . . ?
C14 C21 H21 119.6 . . ?
C21 C22 C23 120.92(17) . . ?
C21 C22 H22 119.5 . . ?
C23 C22 H22 119.5 . . ?
C24 C23 C22 120.44(17) . . ?
C24 C23 H23 119.8 . . ?
C22 C23 H23 119.8 . . ?
C23 C24 C15 120.54(17) . . ?
C23 C24 H24 119.7 . . ?
C15 C24 H24 119.7 . . ?
C36 C31 C32 119.15(15) . . ?
C36 C31 B1 122.15(14) . . ?
C32 C31 B1 118.66(15) . . ?
C33 C32 C31 119.61(16) . . ?
C33 C32 C37 120.41(15) . . ?
C31 C32 C37 119.96(15) . . ?
C34 C33 C32 121.63(16) . . ?
C34 C33 H33 119.2 . . ?
C32 C33 H33 119.2 . . ?
C33 C34 C35 118.44(15) . . ?
C33 C34 C38 120.92(17) . . ?
C35 C34 C38 120.64(17) . . ?
C34 C35 C36 121.51(16) . . ?
C34 C35 H35 119.2 . . ?
C36 C35 H35 119.2 . . ?
C35 C36 C31 119.65(15) . . ?
C35 C36 C39 119.72(16) . . ?
C31 C36 C39 120.59(15) . . ?
C32 C37 H37A 109.5 . . ?
C32 C37 H37B 109.5 . . ?
H37A C37 H37B 109.5 . . ?
C32 C37 H37C 109.5 . . ?
H37A C37 H37C 109.5 . . ?
H37B C37 H37C 109.5 . . ?
C34 C38 H38A 109.5 . . ?
C34 C38 H38B 109.5 . . ?
H38A C38 H38B 109.5 . . ?
C34 C38 H38C 109.5 . . ?
H38A C38 H38C 109.5 . . ?
H38B C38 H38C 109.5 . . ?
C36 C39 H39A 109.5 . . ?
C36 C39 H39B 109.5 . . ?
H39A C39 H39B 109.5 . . ?
C36 C39 H39C 109.5 . . ?
H39A C39 H39C 109.5 . . ?
H39B C39 H39C 109.5 . . ?

loop_
_geom_bond_atom_site_label_1
_geom_bond_atom_site_label_2
_geom_bond_distance
_geom_bond_site_symmetry_2
_geom_bond_publ_flag
B1 O1 1.378(2) . ?
B1 C11 1.539(2) . ?
B1 C31 1.573(2) . ?
O1 C1 1.3842(19) . ?
C1 C2 1.337(2) . ?
C1 C1 1.454(3) 10_566 ?
C2 C12 1.442(2) . ?
C2 H2 0.9500 . ?
C11 C16 1.380(2) . ?
C11 C12 1.441(2) . ?
C12 C13 1.381(2) . ?
C13 C14 1.404(2) . ?
C13 H13 0.9500 . ?
C14 C21 1.423(2) . ?
C14 C15 1.435(2) . ?
C15 C16 1.411(2) . ?
C15 C24 1.423(2) . ?
C16 H16 0.9500 . ?
C21 C22 1.358(3) . ?
C21 H21 0.9500 . ?
C22 C23 1.410(3) . ?
C22 H22 0.9500 . ?
C23 C24 1.365(3) . ?
C23 H23 0.9500 . ?
C24 H24 0.9500 . ?
C31 C36 1.401(2) . ?
C31 C32 1.407(2) . ?
C32 C33 1.395(2) . ?
C32 C37 1.508(2) . ?
C33 C34 1.381(3) . ?
C33 H33 0.9500 . ?
C34 C35 1.392(2) . ?
C34 C38 1.510(2) . ?
C35 C36 1.394(2) . ?
C35 H35 0.9500 . ?
C36 C39 1.514(2) . ?
C37 H37A 0.9800 . ?
C37 H37B 0.9800 . ?
C37 H37C 0.9800 . ?
C38 H38A 0.9800 . ?
C38 H38B 0.9800 . ?
C38 H38C 0.9800 . ?
C39 H39A 0.9800 . ?
C39 H39B 0.9800 . ?
C39 H39C 0.9800 . ?

loop_
_geom_torsion_atom_site_label_1
_geom_torsion_atom_site_label_2
_geom_torsion_atom_site_label_3
_geom_torsion_atom_site_label_4
_geom_torsion
_geom_torsion_site_symmetry_1
_geom_torsion_site_symmetry_2
_geom_torsion_site_symmetry_3
_geom_torsion_site_symmetry_4
_geom_torsion_publ_flag
C11 B1 O1 C1 -1.3(2) . . . . ?
C31 B1 O1 C1 177.21(14) . . . . ?
B1 O1 C1 C2 1.3(3) . . . . ?
B1 O1 C1 C1 -179.93(17) . . . 10_566 ?
O1 C1 C2 C12 0.1(3) . . . . ?
C1 C1 C2 C12 -178.6(2) 10_566 . . . ?
O1 B1 C11 C16 179.71(15) . . . . ?
C31 B1 C11 C16 1.4(3) . . . . ?
O1 B1 C11 C12 0.1(2) . . . . ?
C31 B1 C11 C12 -178.23(15) . . . . ?
C16 C11 C12 C13 1.5(2) . . . . ?
B1 C11 C12 C13 -178.86(15) . . . . ?
C16 C11 C12 C2 -178.52(15) . . . . ?
B1 C11 C12 C2 1.1(2) . . . . ?
C1 C2 C12 C13 178.73(17) . . . . ?
C1 C2 C12 C11 -1.2(3) . . . . ?
C11 C12 C13 C14 -1.0(3) . . . . ?
C2 C12 C13 C14 179.01(16) . . . . ?
C12 C13 C14 C21 179.25(17) . . . . ?
C12 C13 C14 C15 -0.1(3) . . . . ?
C13 C14 C15 C16 0.7(2) . . . . ?
C21 C14 C15 C16 -178.68(16) . . . . ?
C13 C14 C15 C24 -178.94(15) . . . . ?
C21 C14 C15 C24 1.7(2) . . . . ?
C12 C11 C16 C15 -0.9(2) . . . . ?
B1 C11 C16 C15 179.47(16) . . . . ?
C24 C15 C16 C11 179.44(16) . . . . ?
C14 C15 C16 C11 -0.1(2) . . . . ?
C13 C14 C21 C22 -179.73(17) . . . . ?
C15 C14 C21 C22 -0.4(3) . . . . ?
C14 C21 C22 C23 -1.1(3) . . . . ?
C21 C22 C23 C24 1.3(3) . . . . ?
C22 C23 C24 C15 0.1(3) . . . . ?
C16 C15 C24 C23 178.84(17) . . . . ?
C14 C15 C24 C23 -1.6(3) . . . . ?
O1 B1 C31 C36 100.48(18) . . . . ?
C11 B1 C31 C36 -81.2(2) . . . . ?
O1 B1 C31 C32 -77.1(2) . . . . ?
C11 B1 C31 C32 101.26(19) . . . . ?
C36 C31 C32 C33 0.9(2) . . . . ?
B1 C31 C32 C33 178.56(14) . . . . ?
C36 C31 C32 C37 -177.65(15) . . . . ?
B1 C31 C32 C37 0.0(2) . . . . ?
C31 C32 C33 C34 -0.4(2) . . . . ?
C37 C32 C33 C34 178.12(16) . . . . ?
C32 C33 C34 C35 -0.3(3) . . . . ?
C32 C33 C34 C38 178.90(16) . . . . ?
C33 C34 C35 C36 0.5(3) . . . . ?
C38 C34 C35 C36 -178.67(16) . . . . ?
C34 C35 C36 C31 0.0(3) . . . . ?
C34 C35 C36 C39 -178.04(16) . . . . ?
C32 C31 C36 C35 -0.7(2) . . . . ?
B1 C31 C36 C35 -178.25(15) . . . . ?
C32 C31 C36 C39 177.32(15) . . . . ?
B1 C31 C36 C39 -0.3(2) . . . . ?
